data_4346052
loop_
_publ_author_name
'Kamunde-Devonish, Maisha K'
'Fast, Dylan B.'
'Mensinger, Zachary L.'
'Gatlin, Jason T.'
'Zakharov, Lev N.'
'Dolgos, Michelle R.'
'Johnson, Darren W.'

_publ_section_title
;
 Synthesis and solid-state structural characterization of a series of
 aqueous heterometallic tridecameric group 13 clusters.
;
_journal_issue 8
_journal_name_full 'Inorganic chemistry'
_journal_page_first 3913
_journal_page_last 3920
_journal_paper_doi 10.1021/acs.inorgchem.5b00097
_journal_volume 54
_journal_year 2015
_chemical_formula_sum 'C6 H96 Ga11.8 In1.2 N15 O99'
_chemical_formula_weight 2918.95
_space_group_IT_number 148
_space_group_name_Hall '-R 3'
_space_group_name_H-M_alt 'R -3 :H'
_symmetry_cell_setting trigonal
_symmetry_space_group_name_H-M 'R -3 :H'
_atom_sites_solution_hydrogens geom
_atom_sites_solution_primary direct
_atom_sites_solution_secondary difmap
_audit_creation_method SHELXLTL
_cell_angle_alpha 90.00
_cell_angle_beta 90.00
_cell_angle_gamma 120.00
_cell_formula_units_Z 3
_cell_length_a 20.1387(14)
_cell_length_b 20.1387(14)
_cell_length_c 18.490(3)
_cell_measurement_reflns_used 3899
_cell_measurement_temperature 173(2)
_cell_measurement_theta_max 27.80
_cell_measurement_theta_min 2.49
_cell_volume 6494.3(12)
_computing_cell_refinement 'Bruker SMART'
_computing_data_collection 'Bruker SMART'
_computing_data_reduction 'Bruker SAINT'
_computing_molecular_graphics 'Bruker SHELXTL'
_computing_publication_material 'Bruker SHELXTL'
_computing_structure_refinement 'SHELXL-97 (Sheldrick, 1997)'
_computing_structure_solution 'SHELXS-97 (Sheldrick, 1990)'
_diffrn_ambient_temperature 173(2)
_diffrn_measured_fraction_theta_full 0.952
_diffrn_measured_fraction_theta_max 0.952
_diffrn_measurement_device_type 'CCD area detector'
_diffrn_measurement_method 'phi and omega scans'
_diffrn_radiation_monochromator graphite
_diffrn_radiation_source 'fine-focus sealed tube'
_diffrn_radiation_type MoK\a
_diffrn_radiation_wavelength 0.71073
_diffrn_reflns_av_R_equivalents 0.0317
_diffrn_reflns_av_sigmaI/netI 0.0312
_diffrn_reflns_limit_h_max 25
_diffrn_reflns_limit_h_min -22
_diffrn_reflns_limit_k_max 26
_diffrn_reflns_limit_k_min -26
_diffrn_reflns_limit_l_max 21
_diffrn_reflns_limit_l_min -24
_diffrn_reflns_number 13623
_diffrn_reflns_theta_full 28.24
_diffrn_reflns_theta_max 28.24
_diffrn_reflns_theta_min 1.61
_exptl_absorpt_coefficient_mu 4.08
_exptl_absorpt_correction_T_max 0.8303
_exptl_absorpt_correction_T_min 0.6987
_exptl_absorpt_correction_type multi-scan
_exptl_absorpt_process_details SADABS
_exptl_crystal_colour colorless
_exptl_crystal_density_diffrn 2.239
_exptl_crystal_density_method 'not measured'
_exptl_crystal_description block
_exptl_crystal_F_000 4355
_exptl_crystal_size_max 0.10
_exptl_crystal_size_mid 0.10
_exptl_crystal_size_min 0.05
_refine_diff_density_max 1.064
_refine_diff_density_min -0.373
_refine_diff_density_rms 0.118
_refine_ls_extinction_method none
_refine_ls_goodness_of_fit_ref 1.055
_refine_ls_hydrogen_treatment noref
_refine_ls_matrix_type full
_refine_ls_number_parameters 166
_refine_ls_number_reflns 3412
_refine_ls_number_restraints 0
_refine_ls_restrained_S_all 1.055
_refine_ls_R_factor_all 0.0391
_refine_ls_R_factor_gt 0.0328
_refine_ls_shift/su_max 0.000
_refine_ls_shift/su_mean 0.000
_refine_ls_structure_factor_coef Fsqd
_refine_ls_weighting_details 'calc w=1/[\s^2^(Fo^2^)+(0.0469P)^2^+27.6703P] where P=(Fo^2^+2Fc^2^)/3'
_refine_ls_weighting_scheme calc
_refine_ls_wR_factor_gt 0.0886
_refine_ls_wR_factor_ref 0.0916
_reflns_number_gt 2943
_reflns_number_total 3412
_reflns_threshold_expression >2sigma(I)
_cod_data_source_file ic5b00097_si_007.cif
_cod_data_source_block jtg66
_cod_original_cell_volume 6494.3(11)
_cod_original_sg_symbol_H-M R-3
_cod_database_code 4346052

loop_
_symmetry_equiv_pos_as_xyz
'x, y, z'
'-y, x-y, z'
'-x+y, -x, z'
'x+2/3, y+1/3, z+1/3'
'-y+2/3, x-y+1/3, z+1/3'
'-x+y+2/3, -x+1/3, z+1/3'
'x+1/3, y+2/3, z+2/3'
'-y+1/3, x-y+2/3, z+2/3'
'-x+y+1/3, -x+2/3, z+2/3'
'-x, -y, -z'
'y, -x+y, -z'
'x-y, x, -z'
'-x+2/3, -y+1/3, -z+1/3'
'y+2/3, -x+y+1/3, -z+1/3'
'x-y+2/3, x+1/3, -z+1/3'
'-x+1/3, -y+2/3, -z+2/3'
'y+1/3, -x+y+2/3, -z+2/3'
'x-y+1/3, x+2/3, -z+2/3'

loop_
_atom_site_label
_atom_site_type_symbol
_atom_site_fract_x
_atom_site_fract_y
_atom_site_fract_z
_atom_site_U_iso_or_equiv
_atom_site_adp_type
_atom_site_occupancy
_atom_site_symmetry_multiplicity
_atom_site_calc_flag
_atom_site_refinement_flags
Ga1 Ga 0.0000 0.0000 0.5000 0.01272(19) Uani 1 6 d S
Ga2 Ga 0.01997(2) 0.16348(2) 0.496215(19) 0.01319(12) Uani 1 1 d .
Ga3 Ga -0.124131(19) 0.181036(19) 0.405940(18) 0.0160(1) Uani 0.81(1) 1 d P
In3 In -0.124131(19) 0.181036(19) 0.405940(18) 0.0160(1) Uani 0.19(1) 1 d P
O1 O -0.03751(12) 0.05856(12) 0.44609(12) 0.0135(5) Uani 1 1 d .
O2 O -0.07409(12) 0.11465(13) 0.54977(12) 0.0149(5) Uani 1 1 d .
O3 O -0.01821(13) 0.20518(14) 0.42511(13) 0.0180(5) Uani 1 1 d .
O4 O -0.17304(14) 0.07424(13) 0.43836(13) 0.0178(5) Uani 1 1 d .
O5 O -0.23235(16) 0.15928(16) 0.38470(16) 0.0315(6) Uani 1 1 d .
O6 O -0.08610(15) 0.28726(15) 0.36317(14) 0.0255(6) Uani 1 1 d .
O7 O -0.12013(15) 0.15047(16) 0.30158(15) 0.0273(6) Uani 1 1 d .
O8 O -0.13077(16) 0.22936(16) 0.49943(15) 0.0293(6) Uani 1 1 d .
O9 O -0.1038(2) 0.21835(18) 0.74945(19) 0.0460(9) Uani 1 1 d .
O10 O -0.0835(2) 0.13724(18) 0.69329(17) 0.0524(10) Uani 1 1 d .
O11 O -0.03079(18) 0.25500(16) 0.65585(16) 0.0355(7) Uani 1 1 d .
O12 O 0.0960(2) 0.4713(3) 0.5159(2) 0.0748(13) Uani 1 1 d .
O13 O 0.0049(2) 0.35927(19) 0.54512(18) 0.0470(9) Uani 1 1 d .
O14 O -0.0062(2) 0.4162(2) 0.44953(17) 0.0457(8) Uani 1 1 d .
N1 N -0.07248(19) 0.20339(18) 0.69925(17) 0.0243(7) Uani 1 1 d .
N2 N 0.0326(2) 0.4168(2) 0.5035(2) 0.0390(9) Uani 1 1 d .

loop_
_atom_site_aniso_label
_atom_site_aniso_U_11
_atom_site_aniso_U_22
_atom_site_aniso_U_33
_atom_site_aniso_U_23
_atom_site_aniso_U_13
_atom_site_aniso_U_12
Ga1 0.0125(3) 0.0125(3) 0.0132(4) 0.000 0.000 0.00624(13)
Ga2 0.01267(19) 0.01301(19) 0.0137(2) -0.00002(13) -0.00046(13) 0.00631(14)
Ga3 0.01405(19) 0.01503(19) 0.0181(2) 0.00221(12) -0.00092(12) 0.00663(14)
In3 0.01405(19) 0.01503(19) 0.0181(2) 0.00221(12) -0.00092(12) 0.00663(14)
O1 0.0146(11) 0.0128(11) 0.0131(11) 0.0006(8) 0.0005(9) 0.0067(9)
O2 0.0122(11) 0.0147(11) 0.0161(11) -0.0014(9) 0.0017(9) 0.0054(9)
O3 0.0182(12) 0.0202(12) 0.0172(12) 0.0033(9) -0.0012(9) 0.0107(10)
O4 0.0206(12) 0.0162(11) 0.0178(12) 0.0031(9) -0.0014(9) 0.0102(10)
O5 0.0241(14) 0.0304(15) 0.0344(16) 0.0012(12) -0.0036(12) 0.0094(12)
O6 0.0242(13) 0.0258(14) 0.0265(14) 0.0055(11) 0.0016(11) 0.0124(11)
O7 0.0282(14) 0.0298(14) 0.0252(14) -0.0002(11) 0.0031(11) 0.0155(12)
O8 0.0322(15) 0.0333(15) 0.0244(14) 0.0057(12) 0.0052(12) 0.0178(13)
O9 0.065(2) 0.0357(17) 0.048(2) 0.0149(15) 0.0387(17) 0.0331(17)
O10 0.102(3) 0.0297(17) 0.0280(17) 0.0001(13) 0.0166(18) 0.0349(19)
O11 0.0409(17) 0.0248(15) 0.0362(17) 0.0006(12) 0.0181(14) 0.0130(13)
O12 0.051(2) 0.072(3) 0.065(3) 0.001(2) -0.005(2) 0.004(2)
O13 0.061(2) 0.0409(19) 0.0379(19) 0.0094(15) -0.0055(16) 0.0248(17)
O14 0.064(2) 0.048(2) 0.0322(18) 0.0110(15) -0.0008(16) 0.0340(18)
N1 0.0302(17) 0.0255(16) 0.0192(15) -0.0027(12) 0.0027(13) 0.0153(14)
N2 0.041(2) 0.043(2) 0.036(2) 0.0066(17) 0.0077(17) 0.0232(19)

loop_
_atom_type_symbol
_atom_type_description
_atom_type_scat_dispersion_real
_atom_type_scat_dispersion_imag
_atom_type_scat_source
N N 0.0061 0.0033 'International Tables Vol C Tables 4.2.6.8 and 6.1.1.4'
H H 0.0000 0.0000 'International Tables Vol C Tables 4.2.6.8 and 6.1.1.4'
O O 0.0106 0.0060 'International Tables Vol C Tables 4.2.6.8 and 6.1.1.4'
Ga Ga 0.2307 1.6083 'International Tables Vol C Tables 4.2.6.8 and 6.1.1.4'
In In -0.7276 1.3100 'International Tables Vol C Tables 4.2.6.8 and 6.1.1.4'
C C 0.0033 0.0016 'International Tables Vol C Tables 4.2.6.8 and 6.1.1.4'

loop_
_geom_angle_atom_site_label_1
_geom_angle_atom_site_label_2
_geom_angle_atom_site_label_3
_geom_angle
_geom_angle_site_symmetry_1
_geom_angle_site_symmetry_3
O1 Ga1 O1 83.54(9) 3 10_556
O1 Ga1 O1 96.46(9) 3 2
O1 Ga1 O1 83.54(9) 10_556 2
O1 Ga1 O1 83.54(9) 3 11_556
O1 Ga1 O1 96.46(9) 10_556 11_556
O1 Ga1 O1 180.0 2 11_556
O1 Ga1 O1 96.46(9) 3 .
O1 Ga1 O1 180.0 10_556 .
O1 Ga1 O1 96.46(9) 2 .
O1 Ga1 O1 83.54(9) 11_556 .
O1 Ga1 O1 180.0 3 12_556
O1 Ga1 O1 96.46(9) 10_556 12_556
O1 Ga1 O1 83.54(9) 2 12_556
O1 Ga1 O1 96.46(9) 11_556 12_556
O1 Ga1 O1 83.54(9) . 12_556
O2 Ga2 O2 164.95(12) 11_556 .
O2 Ga2 O4 89.58(10) 11_556 11_556
O2 Ga2 O4 96.20(10) . 11_556
O2 Ga2 O3 98.27(10) 11_556 .
O2 Ga2 O3 93.97(10) . .
O4 Ga2 O3 102.98(10) 11_556 .
O2 Ga2 O1 92.71(10) 11_556 .
O2 Ga2 O1 78.53(9) . .
O4 Ga2 O1 166.47(10) 11_556 .
O3 Ga2 O1 89.89(10) . .
O2 Ga2 O1 76.21(9) 11_556 11_556
O2 Ga2 O1 89.78(9) . 11_556
O4 Ga2 O1 90.91(9) 11_556 11_556
O3 Ga2 O1 165.11(10) . 11_556
O1 Ga2 O1 76.73(12) . 11_556
O4 Ga3 O3 95.97(10) . .
O4 Ga3 O8 98.57(11) . .
O3 Ga3 O8 92.95(11) . .
O4 Ga3 O5 85.77(11) . .
O3 Ga3 O5 178.25(11) . .
O8 Ga3 O5 86.97(12) . .
O4 Ga3 O6 172.08(10) . .
O3 Ga3 O6 91.06(10) . .
O8 Ga3 O6 84.66(11) . .
O5 Ga3 O6 87.19(11) . .
O4 Ga3 O7 91.85(10) . .
O3 Ga3 O7 92.49(10) . .
O8 Ga3 O7 167.68(11) . .
O5 Ga3 O7 87.25(11) . .
O6 Ga3 O7 84.19(11) . .
Ga1 O1 Ga2 101.59(10) . .
Ga1 O1 Ga2 98.14(9) . 12_556
Ga2 O1 Ga2 95.44(9) . 12_556
Ga2 O2 Ga2 108.95(11) 12_556 .
Ga2 O3 Ga3 129.65(13) . .
Ga2 O4 Ga3 133.73(13) 12_556 .
O10 N1 O9 119.1(3) . .
O10 N1 O11 121.5(3) . .
O9 N1 O11 119.4(3) . .
O12 N2 O14 121.4(4) . .
O12 N2 O13 119.5(4) . .
O14 N2 O13 119.0(4) . .

loop_
_geom_bond_atom_site_label_1
_geom_bond_atom_site_label_2
_geom_bond_distance
_geom_bond_site_symmetry_2
Ga1 O1 1.961(2) 3
Ga1 O1 1.961(2) 10_556
Ga1 O1 1.961(2) 2
Ga1 O1 1.961(2) 11_556
Ga1 O1 1.961(2) .
Ga1 O1 1.961(2) 12_556
Ga2 O2 1.910(2) 11_556
Ga2 O2 1.916(2) .
Ga2 O4 1.914(2) 11_556
Ga2 O3 1.916(2) .
Ga2 O1 2.054(2) .
Ga2 O1 2.154(2) 11_556
Ga3 O4 1.959(2) .
Ga3 O3 1.968(2) .
Ga3 O8 2.021(3) .
Ga3 O5 2.035(3) .
Ga3 O6 2.037(3) .
Ga3 O7 2.039(3) .
O1 Ga2 2.154(2) 12_556
O2 Ga2 1.910(2) 12_556
O4 Ga2 1.913(2) 12_556
O9 N1 1.241(4) .
O10 N1 1.241(4) .
O11 N1 1.248(4) .
O12 N2 1.220(5) .
O13 N2 1.265(5) .
O14 N2 1.263(5) .
